data_4076329
loop_
_publ_author_name
'T\"urkoglu, Gazi'
'Tampier, Stefan'
'Strinitz, Frank'
'Heinemann, Frank W.'
'H\"ubner, Eike'
'Burzlaff, Nicolai'

_publ_section_title
;
 Ruthenium Carbonyl Complexes Bearing Bis(pyrazol-1-yl)carboxylato Ligands
;
_journal_issue 6
_journal_name_full Organometallics
_journal_page_first 2166
_journal_paper_doi 10.1021/om2009155
_journal_volume 31
_journal_year 2012
_chemical_compound_source 'synthesis as described'
_chemical_formula_moiety 'C15 H17 Cl N4 O4 Ru'
_chemical_formula_sum 'C15 H17 Cl N4 O4 Ru'
_chemical_formula_weight 453.85
_chemical_name_systematic
;
 ?
;
_space_group_IT_number 2
_symmetry_cell_setting triclinic
_symmetry_Int_Tables_number 2
_symmetry_space_group_name_Hall '-P 1'
_symmetry_space_group_name_H-M 'P -1'
_atom_sites_solution_hydrogens geom
_atom_sites_solution_primary direct
_atom_sites_solution_secondary difmap
_audit_creation_date 2009-11-26T10:52:54-00:00
_audit_creation_method 'WinGX routine CIF_UPDATE'
_cell_angle_alpha 106.284(5)
_cell_angle_beta 99.128(6)
_cell_angle_gamma 104.417(4)
_cell_formula_units_Z 2
_cell_length_a 8.2954(7)
_cell_length_b 9.6359(4)
_cell_length_c 11.5264(7)
_cell_measurement_reflns_used 113
_cell_measurement_temperature 150(2)
_cell_measurement_theta_max 20
_cell_measurement_theta_min 6
_cell_measurement_wavelength 0.71073
_cell_volume 830.27(10)
_computing_cell_refinement 'EVALCCD (Duisenberg, 2003)'
_computing_data_collection 'COLLECT (Bruker-Nonius, 2002)'
_computing_data_reduction 'EVALCCD (Duisenberg, 2003)'
_computing_molecular_graphics 'Ortep-3 for Windows (Farrugia, 1997)'
_computing_publication_material 'WinGX publication routines (Farrugia, 1999)'
_computing_structure_refinement 'SHELXL-97 (Sheldrick, 1997)'
_computing_structure_solution 'SHELXS-86 (Sheldrick, 1986)'
_diffrn_ambient_temperature 150(2)
_diffrn_detector_area_resol_mean 9
_diffrn_measured_fraction_theta_full 0.998
_diffrn_measured_fraction_theta_max 0.998
_diffrn_measurement_device_type 'Bruker-Nonius KappaCCD'
_diffrn_measurement_method
;
 \f- and \w-rotations with 2.00 \% and 20 sec per frame
;
_diffrn_radiation_monochromator graphite
_diffrn_radiation_probe x-ray
_diffrn_radiation_type MoK\a
_diffrn_radiation_wavelength 0.71073
_diffrn_reflns_av_R_equivalents 0.0254
_diffrn_reflns_av_unetI/netI 0.0162
_diffrn_reflns_limit_h_max 11
_diffrn_reflns_limit_h_min -11
_diffrn_reflns_limit_k_max 13
_diffrn_reflns_limit_k_min -13
_diffrn_reflns_limit_l_max 15
_diffrn_reflns_limit_l_min -15
_diffrn_reflns_number 29665
_diffrn_reflns_theta_full 29.5
_diffrn_reflns_theta_max 29.5
_diffrn_reflns_theta_min 3.45
_exptl_absorpt_coefficient_mu 1.134
_exptl_absorpt_correction_T_max 1
_exptl_absorpt_correction_T_min 0.839526
_exptl_absorpt_correction_type multi-scan
_exptl_absorpt_process_details 'SADABS, Bruker-AXS, 2002'
_exptl_crystal_colour yellow
_exptl_crystal_density_diffrn 1.815
_exptl_crystal_density_method 'not measured'
_exptl_crystal_description prism
_exptl_crystal_F_000 456
_exptl_crystal_size_max 0.4
_exptl_crystal_size_mid 0.3
_exptl_crystal_size_min 0.25
_refine_diff_density_max 1.422
_refine_diff_density_min -0.82
_refine_diff_density_rms 0.083
_refine_ls_extinction_method none
_refine_ls_goodness_of_fit_ref 1.096
_refine_ls_hydrogen_treatment constr
_refine_ls_matrix_type full
_refine_ls_number_parameters 226
_refine_ls_number_reflns 4614
_refine_ls_number_restraints 0
_refine_ls_restrained_S_all 1.096
_refine_ls_R_factor_all 0.0265
_refine_ls_R_factor_gt 0.0228
_refine_ls_shift/su_max 0.002
_refine_ls_shift/su_mean 0
_refine_ls_structure_factor_coef Fsqd
_refine_ls_weighting_details 'calc w=1/[\s^2^(Fo^2^)+(0.0255P)^2^+1.0118P] where P=(Fo^2^+2Fc^2^)/3'
_refine_ls_weighting_scheme calc
_refine_ls_wR_factor_gt 0.0573
_refine_ls_wR_factor_ref 0.0588
_reflns_number_gt 4280
_reflns_number_total 4614
_reflns_threshold_expression >2sigma(I)
_cod_data_source_file om2009155_si_002.cif
_cod_data_source_block gtbu15
_cod_original_cell_volume 830.27(9)
_cod_database_code 4076329

loop_
_symmetry_equiv_pos_as_xyz
'x, y, z'
'-x, -y, -z'

loop_
_atom_site_label
_atom_site_type_symbol
_atom_site_fract_x
_atom_site_fract_y
_atom_site_fract_z
_atom_site_U_iso_or_equiv
_atom_site_adp_type
_atom_site_occupancy
_atom_site_symmetry_multiplicity
_atom_site_calc_flag
_atom_site_refinement_flags
C1 C 0.4733(2) 0.59167(19) 0.77312(17) 0.0143(3) Uani 1 1 d .
C2 C 0.6716(2) 0.66001(19) 0.84451(16) 0.0129(3) Uani 1 1 d .
C3 C 0.7018(3) 0.5692(2) 0.92919(19) 0.0202(4) Uani 1 1 d .
H3A H 0.6784 0.4648 0.8797 0.03 Uiso 1 1 calc R
H3B H 0.6271 0.5759 0.9848 0.03 Uiso 1 1 calc R
H3C H 0.8191 0.6094 0.9768 0.03 Uiso 1 1 calc R
C4 C 0.4895(3) 0.7379(2) 0.47893(19) 0.0199(4) Uani 1 1 d .
C5 C 0.7148(2) 1.0058(2) 0.64568(16) 0.0176(3) Uani 1 1 d .
C11 C 0.6446(3) 1.1787(2) 0.91005(19) 0.0212(4) Uani 1 1 d .
H11A H 0.736 1.2302 0.881 0.032 Uiso 1 1 calc R
H11B H 0.6319 1.2481 0.9835 0.032 Uiso 1 1 calc R
H11C H 0.5395 1.1414 0.8463 0.032 Uiso 1 1 calc R
C12 C 0.6854(2) 1.0484(2) 0.94014(17) 0.0154(3) Uani 1 1 d .
C13 C 0.7658(2) 1.0489(2) 1.05596(17) 0.0193(4) Uani 1 1 d .
H13 H 0.8034 1.1308 1.1301 0.023 Uiso 1 1 calc R
C14 C 0.7793(2) 0.9058(2) 1.04049(17) 0.0175(3) Uani 1 1 d .
C15 C 0.8621(3) 0.8576(3) 1.14103(19) 0.0296(5) Uani 1 1 d .
H15A H 0.7794 0.7757 1.1518 0.044 Uiso 1 1 calc R
H15B H 0.9042 0.942 1.2177 0.044 Uiso 1 1 calc R
H15C H 0.956 0.8243 1.1181 0.044 Uiso 1 1 calc R
C21 C 0.8880(3) 0.7543(2) 0.49097(18) 0.0224(4) Uani 1 1 d .
H21A H 0.7989 0.6854 0.4195 0.034 Uiso 1 1 calc R
H21B H 0.998 0.758 0.4734 0.034 Uiso 1 1 calc R
H21C H 0.8753 0.854 0.51 0.034 Uiso 1 1 calc R
C22 C 0.8752(2) 0.7010(2) 0.59961(16) 0.0156(3) Uani 1 1 d .
C23 C 0.9738(2) 0.6212(2) 0.64621(17) 0.0166(3) Uani 1 1 d .
H23 H 1.0632 0.5939 0.6165 0.02 Uiso 1 1 calc R
C24 C 0.9146(2) 0.59033(19) 0.74392(17) 0.0141(3) Uani 1 1 d .
C25 C 0.9851(3) 0.5058(2) 0.8189(2) 0.0220(4) Uani 1 1 d .
H25A H 1.025 0.5689 0.905 0.033 Uiso 1 1 calc R
H25B H 1.079 0.4792 0.7895 0.033 Uiso 1 1 calc R
H25C H 0.8968 0.415 0.8104 0.033 Uiso 1 1 calc R
Cl1 Cl 0.33645(6) 0.92404(6) 0.65122(5) 0.02545(10) Uani 1 1 d .
N11 N 0.64948(19) 0.91052(16) 0.85527(13) 0.0129(3) Uani 1 1 d .
N12 N 0.70618(19) 0.82175(17) 0.91709(13) 0.0127(3) Uani 1 1 d .
N21 N 0.76010(19) 0.72005(17) 0.66657(14) 0.0132(3) Uani 1 1 d .
N22 N 0.78199(18) 0.65125(16) 0.75552(14) 0.0123(3) Uani 1 1 d .
O1 O 0.42071(17) 0.63415(15) 0.68295(13) 0.0179(3) Uani 1 1 d .
O2 O 0.38277(18) 0.50142(17) 0.81045(14) 0.0236(3) Uani 1 1 d .
O4 O 0.4396(2) 0.69094(18) 0.37724(15) 0.0297(3) Uani 1 1 d .
O5 O 0.8008(2) 1.11213(18) 0.64624(14) 0.0276(3) Uani 1 1 d .
Ru1 Ru 0.571419(17) 0.825218(15) 0.657180(12) 0.01179(5) Uani 1 1 d .

loop_
_atom_site_aniso_label
_atom_site_aniso_U_11
_atom_site_aniso_U_22
_atom_site_aniso_U_33
_atom_site_aniso_U_23
_atom_site_aniso_U_13
_atom_site_aniso_U_12
C1 0.0126(7) 0.0126(7) 0.0161(8) 0.0021(6) 0.0051(6) 0.0033(6)
C2 0.0134(7) 0.0133(7) 0.0140(7) 0.0057(6) 0.0056(6) 0.0049(6)
C3 0.0230(9) 0.0220(9) 0.0233(9) 0.0146(8) 0.0092(7) 0.0101(7)
C4 0.0233(9) 0.0247(9) 0.0229(9) 0.0146(8) 0.0117(7) 0.0153(8)
C5 0.0182(8) 0.0283(9) 0.0085(7) 0.0048(7) 0.0016(6) 0.0135(7)
C11 0.0279(10) 0.0132(8) 0.0227(9) 0.0053(7) 0.0078(8) 0.0068(7)
C12 0.0160(8) 0.0132(7) 0.0161(8) 0.0037(6) 0.0062(6) 0.0027(6)
C13 0.0211(9) 0.0182(8) 0.0131(8) 0.0007(7) 0.0025(7) 0.0030(7)
C14 0.0163(8) 0.0226(9) 0.0122(8) 0.0041(7) 0.0027(6) 0.0063(7)
C15 0.0354(12) 0.0391(12) 0.0153(9) 0.0070(8) -0.0007(8) 0.0199(10)
C21 0.0228(9) 0.0308(10) 0.0173(9) 0.0106(8) 0.0101(7) 0.0088(8)
C22 0.0150(8) 0.0162(8) 0.0133(8) 0.0027(6) 0.0050(6) 0.0025(6)
C23 0.0132(7) 0.0177(8) 0.0177(8) 0.0022(7) 0.0062(6) 0.0054(6)
C24 0.0104(7) 0.0125(7) 0.0166(8) 0.0019(6) 0.0025(6) 0.0029(6)
C25 0.0189(9) 0.0238(9) 0.0303(10) 0.0136(8) 0.0081(8) 0.0121(7)
Cl1 0.0229(2) 0.0316(2) 0.0239(2) 0.01022(19) 0.00529(18) 0.01134(19)
N11 0.0149(7) 0.0132(6) 0.0117(6) 0.0054(5) 0.0037(5) 0.0046(5)
N12 0.0141(7) 0.0142(6) 0.0111(6) 0.0052(5) 0.0031(5) 0.0054(5)
N21 0.0143(7) 0.0142(6) 0.0121(6) 0.0054(5) 0.0041(5) 0.0044(5)
N22 0.0126(6) 0.0130(6) 0.0133(7) 0.0054(5) 0.0049(5) 0.0051(5)
O1 0.0134(6) 0.0169(6) 0.0209(6) 0.0079(5) 0.0007(5) 0.0007(5)
O2 0.0177(6) 0.0266(7) 0.0270(7) 0.0137(6) 0.0081(6) 0.0005(6)
O4 0.0308(8) 0.0298(8) 0.0226(8) 0.0032(6) 0.0004(6) 0.0096(7)
O5 0.0306(8) 0.0298(8) 0.0236(7) 0.0132(6) 0.0065(6) 0.0067(7)
Ru1 0.01163(7) 0.01254(7) 0.01046(7) 0.00415(5) 0.00137(5) 0.00293(5)

loop_
_atom_type_symbol
_atom_type_description
_atom_type_scat_dispersion_real
_atom_type_scat_dispersion_imag
_atom_type_scat_source
C C 0.0033 0.0016 'International Tables Vol C Tables 4.2.6.8 and 6.1.1.4'
H H 0 0 'International Tables Vol C Tables 4.2.6.8 and 6.1.1.4'
Cl Cl 0.1484 0.1585 'International Tables Vol C Tables 4.2.6.8 and 6.1.1.4'
N N 0.0061 0.0033 'International Tables Vol C Tables 4.2.6.8 and 6.1.1.4'
O O 0.0106 0.006 'International Tables Vol C Tables 4.2.6.8 and 6.1.1.4'
Ru Ru -1.2594 0.8363 'International Tables Vol C Tables 4.2.6.8 and 6.1.1.4'

loop_
_geom_angle_atom_site_label_1
_geom_angle_atom_site_label_2
_geom_angle_atom_site_label_3
_geom_angle
O2 C1 O1 124.91(17)
O2 C1 C2 116.44(16)
O1 C1 C2 118.65(15)
N12 C2 N22 108.22(13)
N12 C2 C3 111.20(15)
N22 C2 C3 111.56(14)
N12 C2 C1 108.10(13)
N22 C2 C1 111.08(14)
C3 C2 C1 106.63(14)
C2 C3 H3A 109.5
C2 C3 H3B 109.5
H3A C3 H3B 109.5
C2 C3 H3C 109.5
H3A C3 H3C 109.5
H3B C3 H3C 109.5
O4 C4 Ru1 177.80(17)
O5 C5 Ru1 175.92(16)
C12 C11 H11A 109.5
C12 C11 H11B 109.5
H11A C11 H11B 109.5
C12 C11 H11C 109.5
H11A C11 H11C 109.5
H11B C11 H11C 109.5
N11 C12 C13 109.55(16)
N11 C12 C11 123.40(17)
C13 C12 C11 127.04(17)
C14 C13 C12 107.35(16)
C14 C13 H13 126.3
C12 C13 H13 126.3
N12 C14 C13 106.44(16)
N12 C14 C15 128.46(18)
C13 C14 C15 125.09(18)
C14 C15 H15A 109.5
C14 C15 H15B 109.5
H15A C15 H15B 109.5
C14 C15 H15C 109.5
H15A C15 H15C 109.5
H15B C15 H15C 109.5
C22 C21 H21A 109.5
C22 C21 H21B 109.5
H21A C21 H21B 109.5
C22 C21 H21C 109.5
H21A C21 H21C 109.5
H21B C21 H21C 109.5
N21 C22 C23 109.01(16)
N21 C22 C21 123.73(17)
C23 C22 C21 127.24(17)
C24 C23 C22 107.66(15)
C24 C23 H23 126.2
C22 C23 H23 126.2
C23 C24 N22 106.54(15)
C23 C24 C25 124.61(16)
N22 C24 C25 128.84(16)
C24 C25 H25A 109.5
C24 C25 H25B 109.5
H25A C25 H25B 109.5
C24 C25 H25C 109.5
H25A C25 H25C 109.5
H25B C25 H25C 109.5
C12 N11 N12 106.68(14)
C12 N11 Ru1 133.47(12)
N12 N11 Ru1 118.78(11)
C14 N12 N11 109.98(14)
C14 N12 C2 132.76(15)
N11 N12 C2 117.18(14)
C22 N21 N22 107.48(14)
C22 N21 Ru1 132.61(12)
N22 N21 Ru1 119.90(11)
C24 N22 N21 109.31(14)
C24 N22 C2 132.57(15)
N21 N22 C2 118.06(13)
C1 O1 Ru1 120.56(11)
C5 Ru1 C4 91.76(8)
C5 Ru1 N21 95.42(7)
C4 Ru1 N21 94.52(7)
C5 Ru1 O1 176.08(6)
C4 Ru1 O1 92.17(7)
N21 Ru1 O1 84.25(6)
C5 Ru1 N11 91.80(7)
C4 Ru1 N11 176.37(7)
N21 Ru1 N11 85.88(6)
O1 Ru1 N11 84.28(6)
C5 Ru1 Cl1 90.63(5)
C4 Ru1 Cl1 86.13(6)
N21 Ru1 Cl1 173.89(4)
O1 Ru1 Cl1 89.66(4)
N11 Ru1 Cl1 93.09(4)

loop_
_geom_bond_atom_site_label_1
_geom_bond_atom_site_label_2
_geom_bond_distance
C1 O2 1.222(2)
C1 O1 1.273(2)
C1 C2 1.595(2)
C2 N12 1.477(2)
C2 N22 1.479(2)
C2 C3 1.514(2)
C3 H3A 0.96
C3 H3B 0.96
C3 H3C 0.96
C4 O4 1.098(3)
C4 Ru1 1.922(2)
C5 O5 1.091(3)
C5 Ru1 1.900(2)
C11 C12 1.493(3)
C11 H11A 0.96
C11 H11B 0.96
C11 H11C 0.96
C12 N11 1.339(2)
C12 C13 1.393(3)
C13 C14 1.375(3)
C13 H13 0.93
C14 N12 1.372(2)
C14 C15 1.496(3)
C15 H15A 0.96
C15 H15B 0.96
C15 H15C 0.96
C21 C22 1.490(3)
C21 H21A 0.96
C21 H21B 0.96
C21 H21C 0.96
C22 N21 1.335(2)
C22 C23 1.397(3)
C23 C24 1.374(3)
C23 H23 0.93
C24 N22 1.377(2)
C24 C25 1.491(3)
C25 H25A 0.96
C25 H25B 0.96
C25 H25C 0.96
Cl1 Ru1 2.3726(5)
N11 N12 1.377(2)
N11 Ru1 2.1265(15)
N21 N22 1.380(2)
N21 Ru1 2.0703(15)
O1 Ru1 2.0783(13)
